data_7700938
loop_
_publ_author_name
'O'Leary, Niall'
'Miloserdov, Fedor M.'
'Mahon, Mary F.'
'Whittlesey, Michael K.'

_publ_section_title
;
 Transforming PPh<sub>3</sub> into bidentate phosphine ligands at Ru-Zn
 heterobimetallic complexes.
;
_journal_issue 37
_journal_name_full 'Dalton transactions (Cambridge, England : 2003)'
_journal_page_first 14000
_journal_page_last 14009
_journal_paper_doi 10.1039/c9dt03106e
_journal_volume 48
_journal_year 2019
_chemical_formula_moiety 'C63 H49 P3 Ru Zn'
_chemical_formula_sum 'C65 H53 O0.5 P3 Ru Zn'
_chemical_formula_weight 1101.42
_space_group_crystal_system triclinic
_space_group_IT_number 2
_space_group_name_Hall '-P 1'
_space_group_name_H-M_alt 'P -1'
_symmetry_space_group_name_Hall '-P 1'
_symmetry_space_group_name_H-M 'P -1'
_atom_sites_solution_hydrogens geom
_atom_sites_solution_primary iterative
_audit_creation_date 2019-03-20
_audit_creation_method
;
Olex2 1.2
(compiled 2018.05.29 svn.r3508 for OlexSys, GUI svn.r5506)
;
_audit_update_record
;
2019-07-01 deposited with the CCDC.    2019-08-26 downloaded from the CCDC.
;
_cell_angle_alpha 79.451(2)
_cell_angle_beta 81.396(2)
_cell_angle_gamma 80.252(2)
_cell_formula_units_Z 2
_cell_length_a 10.8687(2)
_cell_length_b 12.1871(3)
_cell_length_c 20.5157(5)
_cell_measurement_reflns_used 17970
_cell_measurement_temperature 150.01(10)
_cell_measurement_theta_max 72.9930
_cell_measurement_theta_min 4.1390
_cell_volume 2613.16(11)
_computing_cell_refinement 'CrysAlisPro 1.171.39.46 (Rigaku OD, 2018)'
_computing_data_collection 'CrysAlisPro 1.171.39.46 (Rigaku OD, 2018)'
_computing_data_reduction 'CrysAlisPro 1.171.39.46 (Rigaku OD, 2018)'
_computing_molecular_graphics 'Olex2 (Dolomanov et al., 2009)'
_computing_publication_material 'Olex2 (Dolomanov et al., 2009)'
_computing_structure_refinement 'ShelXL (Sheldrick, 2015)'
_computing_structure_solution 'olex2.solve (Bourhis et al., 2015)'
_diffrn_ambient_environment N~2~
_diffrn_ambient_temperature 150.01(10)
_diffrn_detector 'CCD plate'
_diffrn_detector_area_resol_mean 8.1150
_diffrn_detector_type EosS2
_diffrn_measured_fraction_theta_full 0.993
_diffrn_measured_fraction_theta_max 0.987
_diffrn_measurement_device 'four-circle diffractometer'
_diffrn_measurement_device_type 'SuperNova, Dual, Cu at home/near, EosS2'
_diffrn_measurement_method '\w scans'
_diffrn_radiation_monochromator mirror
_diffrn_radiation_probe x-ray
_diffrn_radiation_type CuK\a
_diffrn_radiation_wavelength 1.54184
_diffrn_reflns_av_R_equivalents 0.0333
_diffrn_reflns_av_unetI/netI 0.0358
_diffrn_reflns_Laue_measured_fraction_full 0.993
_diffrn_reflns_Laue_measured_fraction_max 0.987
_diffrn_reflns_limit_h_max 8
_diffrn_reflns_limit_h_min -13
_diffrn_reflns_limit_k_max 15
_diffrn_reflns_limit_k_min -15
_diffrn_reflns_limit_l_max 25
_diffrn_reflns_limit_l_min -25
_diffrn_reflns_number 30751
_diffrn_reflns_point_group_measured_fraction_full 0.993
_diffrn_reflns_point_group_measured_fraction_max 0.987
_diffrn_reflns_theta_full 67.684
_diffrn_reflns_theta_max 73.107
_diffrn_reflns_theta_min 4.015
_diffrn_source 'micro-focus sealed X-ray tube'
_diffrn_source_type 'SuperNova (Cu) X-ray Source'
_exptl_absorpt_coefficient_mu 4.092
_exptl_absorpt_correction_T_max 1.00000
_exptl_absorpt_correction_T_min 0.71876
_exptl_absorpt_correction_type multi-scan
_exptl_absorpt_process_details
;
CrysAlisPro 1.171.39.46 (Rigaku Oxford Diffraction, 2018)
Empirical absorption correction using spherical harmonics,
 implemented in SCALE3 ABSPACK scaling algorithm.
;
_exptl_crystal_colour 'dark red'
_exptl_crystal_colour_modifier dark
_exptl_crystal_colour_primary red
_exptl_crystal_density_diffrn 1.400
_exptl_crystal_description block
_exptl_crystal_F_000 1132
_exptl_crystal_size_max 0.169
_exptl_crystal_size_mid 0.136
_exptl_crystal_size_min 0.064
_refine_diff_density_max 0.667
_refine_diff_density_min -0.603
_refine_diff_density_rms 0.055
_refine_ls_extinction_method none
_refine_ls_goodness_of_fit_ref 1.028
_refine_ls_hydrogen_treatment constr
_refine_ls_matrix_type full
_refine_ls_number_parameters 858
_refine_ls_number_reflns 10334
_refine_ls_number_restraints 265
_refine_ls_restrained_S_all 1.019
_refine_ls_R_factor_all 0.0338
_refine_ls_R_factor_gt 0.0306
_refine_ls_shift/su_max 0.001
_refine_ls_shift/su_mean 0.000
_refine_ls_structure_factor_coef Fsqd
_refine_ls_weighting_details 'w=1/[\s^2^(Fo^2^)+(0.0326P)^2^+1.3455P] where P=(Fo^2^+2Fc^2^)/3'
_refine_ls_weighting_scheme calc
_refine_ls_wR_factor_gt 0.0734
_refine_ls_wR_factor_ref 0.0755
_reflns_Friedel_coverage 0.000
_reflns_number_gt 9537
_reflns_number_total 10334
_reflns_threshold_expression 'I > 2\s(I)'
_cod_data_source_file c9dt03106e2.cif
_cod_data_source_block s19mkw5
_cod_depositor_comments 'Adding full bibliography for 7700936--7700938.cif.'
_cod_original_cell_volume 2613.17(11)
_cod_original_formula_sum 'C65 H53 O0.50 P3 Ru Zn'
_cod_database_code 7700938
_shelxl_version_number 2014-3
_chemical_oxdiff_usercomment 'red block crystals'
_shelx_space_group_comment
;
The symmetry employed for this shelxl refinement is uniquely defined
by the following loop, which should always be used as a source of
symmetry information in preference to the above space-group names.
They are only intended as comments.
;
_olex2_refinement_description
;
1. Fixed Uiso
 At 1.2 times of:
  All C(H) groups
 At 1.5 times of:
  All C(H,H,H) groups
2. Restrained distances
 P1-C52A \\sim P1-C51 \\sim P1-C58A \\sim P1-C58
 with sigma of 0.005
 C34-C35 \\sim C34-C35A
 with sigma of 0.02
 C35-C36 \\sim C35A-C36A
 with sigma of 0.02
 C36-C37 \\sim C36A-C37
 with sigma of 0.02
 C36-C37A \\sim C36A-C37A
 with sigma of 0.02
 P2-C34 \\sim P2-C34A
 with sigma of 0.02
 C34-C35 \\sim C34A-C35
 with sigma of 0.02
 C34-C39 \\sim C34A-C39
 with sigma of 0.02
 C34-C39A \\sim C34A-C39A
 with sigma of 0.02
 C34-C35A \\sim C34A-C35A
 with sigma of 0.02
 C36A-C35A \\sim C36-C35 \\sim C37-C36 \\sim C37A-C36A \\sim C38A-C37A \\sim
C38-C37 \\sim C39A-C38A ~
 C39-C38 \\sim C39-C34 \\sim C35-C34 \\sim C35A-C34A
 with sigma of 0.005
3. Restrained planarity
 C34, C35, C36, C37, C38, C39
 with sigma of 0.1
 C34A, C35A, C36A, C37A, C38A, C39A
 with sigma of 0.1
4. Uiso/Uaniso restraints and constraints
C51 \\sim C52 \\sim C53 \\sim C54 \\sim C55 \\sim C56: within 2A with sigma of
0.02 and sigma for terminal atoms of 0.01
C0AA \\sim C40 \\sim C41 \\sim C42 \\sim C43 \\sim C44: within 2A with sigma of
0.02 and sigma for terminal atoms of 0.01
C34 \\sim C35 \\sim C36 \\sim C37 \\sim C38 \\sim C39: within 2A with sigma of
0.02 and sigma for terminal atoms of 0.01
C52A \\sim C53A \\sim C54A \\sim C55A \\sim C56A \\sim C57A: within 2A with
sigma of 0.02 and sigma for terminal atoms of 0.01
C40A \\sim C41A \\sim C42A \\sim C43A \\sim C44A \\sim C45A: within 2A with
sigma of 0.02 and sigma for terminal atoms of 0.01
C36 \\sim C36A: within 2A with sigma of 0.02 and sigma for terminal atoms of
0.01
Uanis(C34) = Uanis(C34A)
5. Others
 Fixed Sof: Zn1(0.53) P3(0.53) C0AA(0.53) H0AA(0.53) C1(0.53) H1A(0.53)
 H1B(0.53) H1C(0.53) C34(0.53) C35(0.53) H35(0.53) C36(0.53) H36(0.53)
 C37(0.53) H37(0.53) C38(0.53) H38(0.53) C39(0.53) C40(0.53) C41(0.53)
 H41(0.53) C42(0.53) H42(0.53) C43(0.53) H43(0.53) C44(0.53) H44(0.53)
 C45(0.53) C46(0.53) H46(0.53) C47(0.53) H47(0.53) C48(0.53) H48(0.53)
 C49(0.53) H49(0.53) C50(0.53) H50(0.53) C51(0.53) C52(0.53) H52(0.53)
 C53(0.53) H53(0.53) C54(0.53) H54(0.53) C55(0.53) H55(0.53) C56(0.53)
 H56(0.53) C58(0.53) C59(0.53) H59(0.53) C60(0.53) H60(0.53) C61(0.53)
 H61(0.53) C62(0.53) H62(0.53) C63(0.53) H63(0.53) Zn1A(0.47) P3A(0.47)
 C1A(0.47) H1AA(0.47) H1AB(0.47) H1AC(0.47) C34A(0.47) C35A(0.47) H35A(0.47)
 C36A(0.47) H36A(0.47) C37A(0.47) H37A(0.47) C38A(0.47) H38A(0.47) C39A(0.47)
 C40A(0.47) C41A(0.47) H41A(0.47) C42A(0.47) H42A(0.47) C43A(0.47) H43A(0.47)
 C44A(0.47) H44A(0.47) C45A(0.47) H45A(0.47) C46A(0.47) C47A(0.47) H47A(0.47)
 C48A(0.47) H48A(0.47) C49A(0.47) H49A(0.47) C50A(0.47) H50A(0.47) C51A(0.47)
 H51A(0.47) C52A(0.47) C53A(0.47) H53A(0.47) C54A(0.47) H54A(0.47) C55A(0.47)
 H55A(0.47) C56A(0.47) H56A(0.47) C57A(0.47) H57A(0.47) C58A(0.47) C59A(0.47)
 H59A(0.47) C60A(0.47) H60A(0.47) C61A(0.47) H61A(0.47) C62A(0.47) H62A(0.47)
 C63A(0.47) H63A(0.47)
6.a Aromatic/amide H refined with riding coordinates:
 C3(H3), C4(H4), C6(H6), C7(H7), C8(H8), C9(H9), C14(H14), C15(H15), C16(H16),
 C17(H17), C19(H19), C20(H20), C23(H23), C24(H24), C25(H25), C26(H26), C27(H27),
  C29(H29), C30(H30), C31(H31), C32(H32), C33(H33), C0AA(H0AA), C35(H35),
 C36(H36), C37(H37), C38(H38), C41(H41), C42(H42), C43(H43), C44(H44), C46(H46),
  C47(H47), C48(H48), C49(H49), C50(H50), C52(H52), C53(H53), C54(H54),
 C55(H55), C56(H56), C59(H59), C60(H60), C61(H61), C62(H62), C63(H63),
 C35A(H35A), C36A(H36A), C37A(H37A), C38A(H38A), C41A(H41A), C42A(H42A),
 C43A(H43A), C44A(H44A), C45A(H45A), C47A(H47A), C48A(H48A), C49A(H49A),
 C50A(H50A), C51A(H51A), C53A(H53A), C54A(H54A), C55A(H55A), C56A(H56A),
 C57A(H57A), C59A(H59A), C60A(H60A), C61A(H61A), C62A(H62A), C63A(H63A)
6.b Fitted hexagon refined as free rotating group:
 C51(C52,C53,C54,C55,C56), C58(C59,C60,C61,C62,C63), C52A(C53A,C54A,C55A,C56A,
 C57A), C58A(C59A,C60A,C61A,C62A,C63A)
6.c Idealised Me refined as rotating group:
 C1(H1A,H1B,H1C), C1A(H1AA,H1AB,H1AC)
;

loop_
_space_group_symop_operation_xyz
'x, y, z'
'-x, -y, -z'

loop_
_atom_site_label
_atom_site_type_symbol
_atom_site_fract_x
_atom_site_fract_y
_atom_site_fract_z
_atom_site_U_iso_or_equiv
_atom_site_adp_type
_atom_site_occupancy
_atom_site_site_symmetry_order
_atom_site_calc_flag
_atom_site_refinement_flags_posn
_atom_site_refinement_flags_adp
_atom_site_refinement_flags_occupancy
_atom_site_disorder_assembly
_atom_site_disorder_group
Ru1 Ru 0.36354(2) 0.76251(2) 0.25948(2) 0.02339(5) Uani 1 1 d . . . . .
P1 P 0.24870(5) 0.69720(5) 0.35919(2) 0.02868(11) Uani 1 1 d D . . . .
P2 P 0.43511(4) 0.86159(4) 0.16048(2) 0.02274(10) Uani 1 1 d D . . . .
C2 C 0.3555(2) 0.89670(17) 0.31344(10) 0.0279(4) Uani 1 1 d . . . . .
C3 C 0.4713(2) 0.92692(18) 0.32365(10) 0.0298(4) Uani 1 1 d . . . . .
H3 H 0.5442 0.9020 0.2972 0.036 Uiso 1 1 calc R . . . .
C4 C 0.4804(2) 0.99076(18) 0.37041(11) 0.0299(4) Uani 1 1 d . . . . .
H4 H 0.5583 1.0087 0.3748 0.036 Uiso 1 1 calc R . . . .
C5 C 0.3727(2) 1.02987(17) 0.41225(10) 0.0273(4) Uani 1 1 d . . . . .
C6 C 0.3817(2) 1.08787(19) 0.46513(11) 0.0323(4) Uani 1 1 d . . . . .
H6 H 0.4589 1.1065 0.4700 0.039 Uiso 1 1 calc R . . . .
C7 C 0.2790(2) 1.11645(19) 0.50867(11) 0.0343(5) Uani 1 1 d . . . . .
H7 H 0.2864 1.1536 0.5434 0.041 Uiso 1 1 calc R . . . .
C8 C 0.1617(2) 1.08974(18) 0.50109(10) 0.0300(4) Uani 1 1 d . . . . .
H8 H 0.0922 1.1070 0.5318 0.036 Uiso 1 1 calc R . . . .
C9 C 0.1487(2) 1.03846(17) 0.44878(10) 0.0265(4) Uani 1 1 d . . . . .
H9 H 0.0696 1.0243 0.4435 0.032 Uiso 1 1 calc R . . . .
C10 C 0.25368(19) 1.00672(16) 0.40258(9) 0.0250(4) Uani 1 1 d . . . . .
C11 C 0.2476(2) 0.94383(17) 0.35055(10) 0.0261(4) Uani 1 1 d . . . . .
C12 C 0.1229(2) 0.91533(18) 0.34209(9) 0.0283(4) Uani 1 1 d . . . . .
C13 C 0.0221(2) 1.00089(19) 0.32314(9) 0.0289(4) Uani 1 1 d . . . . .
C14 C 0.0349(2) 1.1176(2) 0.30843(10) 0.0323(4) Uani 1 1 d . . . . .
H14 H 0.1111 1.1397 0.3121 0.039 Uiso 1 1 calc R . . . .
C15 C -0.0625(2) 1.1978(2) 0.28902(12) 0.0392(5) Uani 1 1 d . . . . .
H15 H -0.0521 1.2735 0.2797 0.047 Uiso 1 1 calc R . . . .
C16 C -0.1790(2) 1.1661(2) 0.28299(12) 0.0431(6) Uani 1 1 d . . . . .
H16 H -0.2450 1.2210 0.2698 0.052 Uiso 1 1 calc R . . . .
C17 C -0.1947(2) 1.0563(2) 0.29629(11) 0.0406(5) Uani 1 1 d . . . . .
H17 H -0.2720 1.0366 0.2924 0.049 Uiso 1 1 calc R . . . .
C18 C -0.0956(2) 0.9703(2) 0.31604(10) 0.0336(5) Uani 1 1 d . . . . .
C19 C -0.1095(2) 0.8548(2) 0.32848(11) 0.0360(5) Uani 1 1 d . . . . .
H19 H -0.1864 0.8340 0.3250 0.043 Uiso 1 1 calc R . . . .
C20 C -0.0118(2) 0.7732(2) 0.34545(11) 0.0337(5) Uani 1 1 d . . . . .
H20 H -0.0228 0.6977 0.3531 0.040 Uiso 1 1 calc R . . . .
C21 C 0.1063(2) 0.80256(19) 0.35147(10) 0.0288(4) Uani 1 1 d . . . . .
C22 C 0.30234(18) 0.94666(17) 0.11959(10) 0.0253(4) Uani 1 1 d . . . . .
C23 C 0.2135(2) 1.01133(19) 0.15871(11) 0.0315(4) Uani 1 1 d . . . . .
H23 H 0.2262 1.0136 0.2022 0.038 Uiso 1 1 calc R . . . .
C24 C 0.1065(2) 1.0723(2) 0.13357(12) 0.0391(5) Uani 1 1 d . . . . .
H24 H 0.0479 1.1152 0.1601 0.047 Uiso 1 1 calc R . . . .
C25 C 0.0871(2) 1.0691(2) 0.06897(13) 0.0416(5) Uani 1 1 d . . . . .
H25 H 0.0154 1.1101 0.0520 0.050 Uiso 1 1 calc R . . . .
C26 C 0.1737(2) 1.0053(2) 0.02977(12) 0.0426(6) Uani 1 1 d . . . . .
H26 H 0.1601 1.0031 -0.0136 0.051 Uiso 1 1 calc R . . . .
C27 C 0.2816(2) 0.9442(2) 0.05461(11) 0.0351(5) Uani 1 1 d . . . . .
H27 H 0.3400 0.9016 0.0277 0.042 Uiso 1 1 calc R . . . .
C28 C 0.54896(19) 0.96144(18) 0.14867(10) 0.0276(4) Uani 1 1 d . . . . .
C29 C 0.5173(2) 1.0753(2) 0.12630(13) 0.0375(5) Uani 1 1 d . . . . .
H29 H 0.4358 1.1037 0.1168 0.045 Uiso 1 1 calc R . . . .
C30 C 0.6069(3) 1.1481(2) 0.11792(15) 0.0492(6) Uani 1 1 d . . . . .
H30 H 0.5848 1.2247 0.1031 0.059 Uiso 1 1 calc R . . . .
C31 C 0.7272(3) 1.1066(3) 0.13146(13) 0.0467(6) Uani 1 1 d . . . . .
H31 H 0.7868 1.1552 0.1256 0.056 Uiso 1 1 calc R . . . .
C32 C 0.7601(2) 0.9934(3) 0.15363(12) 0.0435(6) Uani 1 1 d . . . . .
H32 H 0.8420 0.9656 0.1626 0.052 Uiso 1 1 calc R . . . .
C33 C 0.6713(2) 0.9202(2) 0.16270(11) 0.0358(5) Uani 1 1 d . . . . .
H33 H 0.6938 0.8438 0.1781 0.043 Uiso 1 1 calc R . . . .
Zn1 Zn 0.55919(5) 0.67278(5) 0.28099(3) 0.03385(12) Uani 0.53 1 d . . P A 1
P3 P 0.35253(9) 0.63857(8) 0.18598(5) 0.02357(18) Uani 0.53 1 d . . P A 1
C0AA C 0.3037(13) 0.3063(10) 0.1955(6) 0.041(2) Uani 0.53 1 d . U P A 1
H0AA H 0.2563 0.2680 0.1756 0.049 Uiso 0.53 1 calc R . P A 1
C1 C 0.7244(5) 0.6052(6) 0.3092(4) 0.0682(19) Uani 0.53 1 d . . P A 1
H1A H 0.7893 0.6389 0.2792 0.102 Uiso 0.53 1 calc GR . P A 1
H1B H 0.7369 0.5255 0.3085 0.102 Uiso 0.53 1 calc GR . P A 1
H1C H 0.7275 0.6181 0.3537 0.102 Uiso 0.53 1 calc GR . P A 1
C34 C 0.5117(11) 0.7671(5) 0.1016(4) 0.0308(4) Uani 0.53 1 d D U P A 1
C35 C 0.5960(8) 0.7983(12) 0.0458(3) 0.0243(19) Uani 0.53 1 d D U P A 1
H35 H 0.6197 0.8699 0.0372 0.029 Uiso 0.53 1 calc R . P A 1
C36 C 0.6442(14) 0.7204(7) 0.0034(7) 0.040(3) Uani 0.53 1 d D U P A 1
H36 H 0.7020 0.7400 -0.0334 0.048 Uiso 0.53 1 calc R . P A 1
C37 C 0.6079(8) 0.6142(7) 0.0148(4) 0.043(2) Uani 0.53 1 d D U P A 1
H37 H 0.6400 0.5632 -0.0143 0.051 Uiso 0.53 1 calc R . P A 1
C38 C 0.5229(5) 0.5851(4) 0.0704(2) 0.0337(9) Uani 0.53 1 d D U P A 1
H38 H 0.5001 0.5132 0.0793 0.040 Uiso 0.53 1 calc R . P A 1
C39 C 0.4714(4) 0.6623(3) 0.1128(2) 0.0272(9) Uani 0.53 1 d D U P A 1
C40 C 0.3672(7) 0.4828(6) 0.2053(4) 0.0275(14) Uani 0.53 1 d . U P A 1
C41 C 0.3003(7) 0.4236(7) 0.1761(3) 0.0349(14) Uani 0.53 1 d . U P A 1
H41 H 0.2520 0.4615 0.1428 0.042 Uiso 0.53 1 calc R . P A 1
C42 C 0.3776(9) 0.2469(6) 0.2444(5) 0.0409(16) Uani 0.53 1 d . U P A 1
H42 H 0.3802 0.1695 0.2579 0.049 Uiso 0.53 1 calc R . P A 1
C43 C 0.4472(6) 0.3092(8) 0.2721(4) 0.0516(16) Uani 0.53 1 d . U P A 1
H43 H 0.4993 0.2720 0.3038 0.062 Uiso 0.53 1 calc R . P A 1
C44 C 0.4407(7) 0.4251(7) 0.2535(4) 0.0452(15) Uani 0.53 1 d . U P A 1
H44 H 0.4865 0.4643 0.2737 0.054 Uiso 0.53 1 calc R . P A 1
C45 C 0.2095(4) 0.6766(3) 0.14268(19) 0.0263(7) Uani 0.53 1 d . . P A 1
C46 C 0.1006(6) 0.7213(5) 0.1789(3) 0.0357(12) Uani 0.53 1 d . . P A 1
H46 H 0.1019 0.7291 0.2231 0.043 Uiso 0.53 1 calc R . P A 1
C47 C -0.0108(6) 0.7549(5) 0.1502(3) 0.0465(14) Uani 0.53 1 d . . P A 1
H47 H -0.0833 0.7843 0.1753 0.056 Uiso 0.53 1 calc R . P A 1
C48 C -0.0137(5) 0.7448(5) 0.0849(3) 0.0473(12) Uani 0.53 1 d . . P A 1
H48 H -0.0886 0.7658 0.0660 0.057 Uiso 0.53 1 calc R . P A 1
C49 C 0.0962(5) 0.7028(4) 0.0469(2) 0.0434(11) Uani 0.53 1 d . . P A 1
H49 H 0.0952 0.6973 0.0024 0.052 Uiso 0.53 1 calc R . P A 1
C50 C 0.2062(4) 0.6695(4) 0.0760(2) 0.0327(8) Uani 0.53 1 d . . P A 1
H50 H 0.2792 0.6420 0.0506 0.039 Uiso 0.53 1 calc R . P A 1
C51 C 0.1878(10) 0.5608(5) 0.3825(6) 0.031(3) Uani 0.53 1 d D U P B 1
C52 C 0.1865(11) 0.4931(7) 0.4449(5) 0.042(2) Uani 0.53 1 d G U P B 1
H52 H 0.2152 0.5169 0.4797 0.051 Uiso 0.53 1 calc R . P B 1
C53 C 0.1422(12) 0.3900(7) 0.4553(6) 0.055(3) Uani 0.53 1 d G U P B 1
H53 H 0.1414 0.3448 0.4971 0.065 Uiso 0.53 1 calc R . P B 1
C54 C 0.0993(12) 0.3545(6) 0.4032(7) 0.058(4) Uani 0.53 1 d G U P B 1
H54 H 0.0697 0.2855 0.4102 0.070 Uiso 0.53 1 calc R . P B 1
C55 C 0.1006(11) 0.4222(8) 0.3408(6) 0.048(3) Uani 0.53 1 d G U P B 1
H55 H 0.0719 0.3984 0.3060 0.058 Uiso 0.53 1 calc R . P B 1
C56 C 0.1449(10) 0.5253(7) 0.3304(5) 0.037(2) Uani 0.53 1 d G U P B 1
H56 H 0.1458 0.5705 0.2887 0.044 Uiso 0.53 1 calc R . P B 1
C58 C 0.2880(8) 0.7193(8) 0.4397(3) 0.0237(16) Uani 0.53 1 d D . P B 1
C59 C 0.1987(5) 0.7557(9) 0.4901(4) 0.0333(16) Uani 0.53 1 d G . P B 1
H59 H 0.1143 0.7725 0.4836 0.040 Uiso 0.53 1 calc R . P B 1
C60 C 0.2356(5) 0.7670(7) 0.5503(3) 0.0442(16) Uani 0.53 1 d G . P B 1
H60 H 0.1759 0.7914 0.5840 0.053 Uiso 0.53 1 calc R . P B 1
C61 C 0.3619(6) 0.7419(5) 0.5600(2) 0.0493(18) Uani 0.53 1 d G . P B 1
H61 H 0.3866 0.7495 0.6002 0.059 Uiso 0.53 1 calc R . P B 1
C62 C 0.4511(4) 0.7055(4) 0.5095(3) 0.0427(15) Uani 0.53 1 d G . P B 1
H62 H 0.5356 0.6887 0.5160 0.051 Uiso 0.53 1 calc R . P B 1
C63 C 0.4142(7) 0.6942(5) 0.4493(2) 0.0340(16) Uani 0.53 1 d G . P B 1
H63 H 0.4739 0.6698 0.4156 0.041 Uiso 0.53 1 calc R . P B 1
Zn1A Zn 0.19413(6) 0.75973(5) 0.20650(3) 0.02995(13) Uani 0.47 1 d . . P A 2
P3A P 0.46758(11) 0.60899(9) 0.21905(5) 0.0275(2) Uani 0.47 1 d . . P A 2
C1A C 0.0541(8) 0.7474(7) 0.1602(4) 0.0447(16) Uani 0.47 1 d . . P A 2
H1AA H 0.0497 0.8054 0.1217 0.067 Uiso 0.47 1 calc GR . P A 2
H1AB H -0.0229 0.7561 0.1898 0.067 Uiso 0.47 1 calc GR . P A 2
H1AC H 0.0668 0.6748 0.1464 0.067 Uiso 0.47 1 calc GR . P A 2
C34A C 0.5129(13) 0.7659(6) 0.1019(4) 0.0308(4) Uani 0.47 1 d D . P A 2
C35A C 0.5701(10) 0.7991(14) 0.0375(4) 0.029(3) Uani 0.47 1 d D . P A 2
H35A H 0.5643 0.8754 0.0198 0.034 Uiso 0.47 1 calc R . P A 2
C36A C 0.6355(16) 0.7199(6) -0.0007(8) 0.046(4) Uani 0.47 1 d D U P A 2
H36A H 0.6751 0.7428 -0.0433 0.055 Uiso 0.47 1 calc R . P A 2
C37A C 0.6409(10) 0.6061(7) 0.0257(3) 0.050(3) Uani 0.47 1 d D . P A 2
H37A H 0.6806 0.5533 -0.0010 0.060 Uiso 0.47 1 calc R . P A 2
C38A C 0.5895(7) 0.5680(4) 0.0903(3) 0.0477(14) Uani 0.47 1 d D . P A 2
H38A H 0.5955 0.4912 0.1069 0.057 Uiso 0.47 1 calc R . P A 2
C39A C 0.5287(6) 0.6473(4) 0.1297(3) 0.0332(11) Uani 0.47 1 d D . P A 2
C40A C 0.4159(9) 0.4739(8) 0.2168(5) 0.0359(19) Uani 0.47 1 d . U P A 2
C41A C 0.3291(8) 0.4741(8) 0.1754(5) 0.0469(18) Uani 0.47 1 d . U P A 2
H41A H 0.3016 0.5411 0.1484 0.056 Uiso 0.47 1 calc R . P A 2
C42A C 0.2809(10) 0.3784(12) 0.1723(5) 0.055(2) Uani 0.47 1 d . U P A 2
H42A H 0.2231 0.3811 0.1427 0.066 Uiso 0.47 1 calc R . P A 2
C43A C 0.3177(15) 0.2790(15) 0.2126(8) 0.061(4) Uani 0.47 1 d . U P A 2
H43A H 0.2834 0.2145 0.2116 0.073 Uiso 0.47 1 calc R . P A 2
C44A C 0.4044(13) 0.2764(8) 0.2537(6) 0.062(3) Uani 0.47 1 d . U P A 2
H44A H 0.4315 0.2087 0.2801 0.075 Uiso 0.47 1 calc R . P A 2
C45A C 0.4542(8) 0.3725(10) 0.2574(5) 0.0480(19) Uani 0.47 1 d . U P A 2
H45A H 0.5126 0.3693 0.2868 0.058 Uiso 0.47 1 calc R . P A 2
C46A C 0.6094(5) 0.5672(4) 0.2617(3) 0.0346(10) Uani 0.47 1 d . . P A 2
C47A C 0.5912(5) 0.5320(4) 0.3316(3) 0.0414(11) Uani 0.47 1 d . . P A 2
H47A H 0.5109 0.5220 0.3524 0.050 Uiso 0.47 1 calc R . P A 2
C48A C 0.6894(6) 0.5121(5) 0.3697(3) 0.0447(12) Uani 0.47 1 d . . P A 2
H48A H 0.6749 0.4906 0.4158 0.054 Uiso 0.47 1 calc R . P A 2
C49A C 0.8101(6) 0.5243(5) 0.3388(3) 0.0502(14) Uani 0.47 1 d . . P A 2
H49A H 0.8771 0.5113 0.3640 0.060 Uiso 0.47 1 calc R . P A 2
C50A C 0.8296(6) 0.5557(6) 0.2712(4) 0.0589(17) Uani 0.47 1 d . . P A 2
H50A H 0.9108 0.5627 0.2506 0.071 Uiso 0.47 1 calc R . P A 2
C51A C 0.7322(5) 0.5772(5) 0.2323(3) 0.0505(14) Uani 0.47 1 d . . P A 2
H51A H 0.7485 0.5985 0.1863 0.061 Uiso 0.47 1 calc R . P A 2
C52A C 0.1882(11) 0.5605(6) 0.3768(6) 0.036(4) Uani 0.47 1 d D U P B 2
C53A C 0.1624(13) 0.5116(8) 0.4432(6) 0.042(3) Uani 0.47 1 d G U P B 2
H53A H 0.1754 0.5478 0.4772 0.050 Uiso 0.47 1 calc R . P B 2
C54A C 0.1173(13) 0.4087(8) 0.4587(6) 0.052(3) Uani 0.47 1 d G U P B 2
H54A H 0.1000 0.3760 0.5031 0.062 Uiso 0.47 1 calc R . P B 2
C55A C 0.0978(12) 0.3546(6) 0.4078(8) 0.050(4) Uani 0.47 1 d G U P B 2
H55A H 0.0676 0.2857 0.4182 0.060 Uiso 0.47 1 calc R . P B 2
C56A C 0.1236(12) 0.4035(8) 0.3414(7) 0.042(2) Uani 0.47 1 d G U P B 2
H56A H 0.1106 0.3673 0.3074 0.051 Uiso 0.47 1 calc R . P B 2
C57A C 0.1688(12) 0.5065(8) 0.3259(6) 0.031(2) Uani 0.47 1 d G U P B 2
H57A H 0.1860 0.5392 0.2816 0.038 Uiso 0.47 1 calc R . P B 2
C58A C 0.3095(11) 0.6979(10) 0.4385(4) 0.033(2) Uani 0.47 1 d D . P B 2
C59A C 0.2255(8) 0.7428(11) 0.4882(5) 0.049(3) Uani 0.47 1 d G . P B 2
H59A H 0.1429 0.7709 0.4808 0.059 Uiso 0.47 1 calc R . P B 2
C60A C 0.2650(9) 0.7458(10) 0.5492(4) 0.079(4) Uani 0.47 1 d G . P B 2
H60A H 0.2088 0.7758 0.5825 0.095 Uiso 0.47 1 calc R . P B 2
C61A C 0.3885(10) 0.7038(8) 0.5604(3) 0.081(4) Uani 0.47 1 d G . P B 2
H61A H 0.4149 0.7058 0.6012 0.097 Uiso 0.47 1 calc R . P B 2
C62A C 0.4725(7) 0.6589(6) 0.5106(4) 0.066(3) Uani 0.47 1 d G . P B 2
H62A H 0.5551 0.6308 0.5181 0.079 Uiso 0.47 1 calc R . P B 2
C63A C 0.4330(10) 0.6560(7) 0.4497(3) 0.050(3) Uani 0.47 1 d G . P B 2
H63A H 0.4892 0.6259 0.4164 0.060 Uiso 0.47 1 calc R . P B 2

loop_
_atom_site_aniso_label
_atom_site_aniso_U_11
_atom_site_aniso_U_22
_atom_site_aniso_U_33
_atom_site_aniso_U_23
_atom_site_aniso_U_13
_atom_site_aniso_U_12
Ru1 0.02958(8) 0.02210(8) 0.01767(8) -0.00333(5) 0.00185(5) -0.00554(5)
P1 0.0395(3) 0.0322(3) 0.0179(2) -0.00567(19) 0.00236(19) -0.0186(2)
P2 0.0260(2) 0.0251(2) 0.0171(2) -0.00340(17) 0.00065(17) -0.00647(18)
C2 0.0410(11) 0.0288(10) 0.0173(9) -0.0054(7) 0.0019(8) -0.0178(9)
C3 0.0333(10) 0.0317(10) 0.0250(10) -0.0055(8) 0.0027(8) -0.0109(8)
C4 0.0305(10) 0.0332(11) 0.0287(10) -0.0067(8) -0.0031(8) -0.0110(8)
C5 0.0348(10) 0.0255(9) 0.0235(9) -0.0034(8) -0.0043(8) -0.0097(8)
C6 0.0359(11) 0.0340(11) 0.0325(11) -0.0116(9) -0.0088(9) -0.0095(9)
C7 0.0448(12) 0.0355(11) 0.0283(11) -0.0141(9) -0.0091(9) -0.0077(9)
C8 0.0374(11) 0.0308(10) 0.0229(10) -0.0080(8) 0.0009(8) -0.0081(8)
C9 0.0313(10) 0.0274(9) 0.0223(9) -0.0036(7) -0.0011(8) -0.0114(8)
C10 0.0340(10) 0.0241(9) 0.0185(9) -0.0028(7) -0.0016(8) -0.0108(8)
C11 0.0351(10) 0.0280(10) 0.0175(9) -0.0021(7) -0.0001(7) -0.0153(8)
C12 0.0383(11) 0.0361(11) 0.0146(8) -0.0066(8) 0.0021(8) -0.0189(9)
C13 0.0359(10) 0.0392(11) 0.0147(8) -0.0072(8) 0.0017(8) -0.0154(9)
C14 0.0382(11) 0.0392(12) 0.0227(10) -0.0078(8) -0.0021(8) -0.0132(9)
C15 0.0491(13) 0.0412(12) 0.0284(11) -0.0087(9) -0.0033(10) -0.0074(10)
C16 0.0419(13) 0.0569(15) 0.0305(12) -0.0110(11) -0.0056(10) -0.0019(11)
C17 0.0358(11) 0.0650(16) 0.0249(11) -0.0131(10) -0.0022(9) -0.0133(11)
C18 0.0368(11) 0.0507(13) 0.0175(9) -0.0091(9) 0.0001(8) -0.0173(10)
C19 0.0370(11) 0.0536(14) 0.0235(10) -0.0116(9) 0.0022(8) -0.0235(10)
C20 0.0417(12) 0.0409(12) 0.0246(10) -0.0100(9) 0.0044(9) -0.0255(10)
C21 0.0377(11) 0.0354(11) 0.0167(9) -0.0076(8) 0.0037(8) -0.0173(9)
C22 0.0276(9) 0.0268(9) 0.0222(9) -0.0009(7) -0.0019(7) -0.0104(8)
C23 0.0369(11) 0.0320(10) 0.0266(10) -0.0064(8) -0.0066(8) -0.0036(9)
C24 0.0370(12) 0.0410(13) 0.0376(12) -0.0079(10) -0.0068(10) 0.0023(10)
C25 0.0336(11) 0.0521(14) 0.0376(13) 0.0001(11) -0.0112(10) -0.0038(10)
C26 0.0398(12) 0.0634(16) 0.0248(11) -0.0024(10) -0.0092(9) -0.0091(11)
C27 0.0336(11) 0.0485(13) 0.0224(10) -0.0053(9) -0.0001(8) -0.0070(10)
C28 0.0298(10) 0.0353(11) 0.0193(9) -0.0060(8) 0.0012(7) -0.0111(8)
C29 0.0361(11) 0.0354(12) 0.0426(13) -0.0044(10) -0.0040(10) -0.0128(9)
C30 0.0563(16) 0.0413(14) 0.0536(16) -0.0059(12) -0.0025(13) -0.0231(12)
C31 0.0494(14) 0.0634(17) 0.0362(13) -0.0141(12) 0.0033(11) -0.0344(13)
C32 0.0325(11) 0.0714(18) 0.0324(12) -0.0141(12) 0.0009(9) -0.0219(12)
C33 0.0344(11) 0.0471(13) 0.0266(10) -0.0046(9) -0.0024(8) -0.0103(10)
Zn1 0.0292(3) 0.0362(3) 0.0359(3) -0.0022(2) -0.0092(2) -0.0033(2)
P3 0.0296(4) 0.0222(4) 0.0205(4) -0.0056(3) -0.0052(3) -0.0044(3)
C0AA 0.066(4) 0.021(6) 0.039(4) -0.006(3) -0.027(3) -0.002(3)
C1 0.040(3) 0.064(4) 0.099(5) 0.009(4) -0.029(3) -0.008(3)
C34 0.0341(10) 0.0353(11) 0.0225(10) -0.0087(8) 0.0030(8) -0.0050(9)
C35 0.020(4) 0.040(3) 0.013(2) -0.003(2) -0.006(3) -0.003(3)
C36 0.037(4) 0.058(7) 0.022(5) -0.004(4) 0.001(4) -0.004(4)
C37 0.048(4) 0.055(4) 0.027(3) -0.020(2) -0.002(3) 0.003(3)
C38 0.040(2) 0.035(2) 0.029(2) -0.0128(18) -0.0089(19) -0.0003(19)
C39 0.026(2) 0.036(2) 0.021(2) -0.0080(16) -0.0084(17) 0.0011(17)
C40 0.036(3) 0.021(2) 0.029(3) -0.009(2) -0.010(3) -0.007(3)
C41 0.058(4) 0.020(4) 0.032(2) -0.007(3) -0.019(2) -0.005(3)
C42 0.063(4) 0.014(4) 0.047(3) 0.000(3) -0.020(3) -0.004(3)
C43 0.069(4) 0.024(4) 0.068(4) 0.001(3) -0.039(3) -0.008(3)
C44 0.060(3) 0.024(4) 0.056(4) 0.002(4) -0.030(3) -0.008(3)
C45 0.0335(19) 0.0217(17) 0.0238(18) 0.0007(14) -0.0085(15) -0.0047(14)
C46 0.035(3) 0.038(3) 0.031(3) 0.001(2) -0.007(2) 0.000(2)
C47 0.028(3) 0.059(3) 0.043(3) 0.001(2) -0.007(2) 0.009(3)
C48 0.040(2) 0.052(3) 0.045(3) 0.009(2) -0.018(2) -0.002(2)
C49 0.050(3) 0.048(3) 0.033(2) 0.0028(19) -0.021(2) -0.008(2)
C50 0.041(2) 0.032(2) 0.028(2) -0.0053(16) -0.0087(17) -0.0077(17)
C51 0.038(5) 0.029(5) 0.033(5) -0.019(4) 0.002(4) -0.018(4)
C52 0.067(6) 0.027(3) 0.031(3) 0.001(2) -0.010(3) -0.004(3)
C53 0.089(7) 0.023(3) 0.049(4) -0.003(3) -0.003(4) -0.010(4)
C54 0.092(9) 0.033(7) 0.055(6) -0.016(5) 0.006(6) -0.026(7)
C55 0.071(6) 0.033(4) 0.047(4) -0.012(3) -0.004(4) -0.018(4)
C56 0.056(6) 0.026(3) 0.031(3) -0.017(3) 0.010(3) -0.016(4)
C58 0.036(3) 0.019(3) 0.017(3) -0.0037(18) 0.000(2) -0.009(2)
C59 0.043(3) 0.038(4) 0.018(3) -0.007(3) 0.004(2) -0.007(3)
C60 0.061(3) 0.045(3) 0.024(3) -0.006(2) -0.001(2) -0.003(3)
C61 0.066(4) 0.060(5) 0.026(3) -0.010(2) -0.011(3) -0.013(4)
C62 0.041(3) 0.054(4) 0.039(3) -0.009(3) -0.010(2) -0.016(3)
C63 0.033(3) 0.042(4) 0.030(3) -0.013(2) 0.004(2) -0.013(3)
Zn1A 0.0322(3) 0.0341(3) 0.0253(3) -0.0043(2) -0.0026(2) -0.0114(2)
P3A 0.0360(5) 0.0214(5) 0.0234(5) -0.0038(4) 0.0024(4) -0.0045(4)
C1A 0.043(5) 0.047(4) 0.046(4) -0.003(3) -0.013(4) -0.009(4)
C34A 0.0341(10) 0.0353(11) 0.0225(10) -0.0087(8) 0.0030(8) -0.0050(9)
C35A 0.025(5) 0.040(4) 0.020(3) -0.003(3) -0.011(3) 0.002(3)
C36A 0.059(8) 0.046(7) 0.022(5) -0.007(5) 0.010(5) 0.011(5)
C37A 0.066(7) 0.052(5) 0.031(4) -0.021(3) 0.010(5) -0.003(4)
C38A 0.070(4) 0.035(3) 0.034(3) -0.014(2) 0.011(3) -0.002(3)
C39A 0.040(3) 0.032(3) 0.027(3) -0.009(2) 0.006(2) -0.006(2)
C40A 0.046(4) 0.032(4) 0.032(4) -0.011(3) 0.005(4) -0.015(4)
C41A 0.059(4) 0.038(4) 0.053(5) -0.025(4) 0.004(3) -0.023(3)
C42A 0.064(4) 0.061(7) 0.052(4) -0.032(5) 0.009(4) -0.028(5)
C43A 0.078(9) 0.038(8) 0.071(10) -0.026(6) 0.020(7) -0.029(6)
C44A 0.098(8) 0.011(5) 0.079(7) -0.007(4) 0.000(6) -0.022(4)
C45A 0.065(4) 0.023(4) 0.060(4) -0.008(4) -0.008(3) -0.017(4)
C46A 0.040(2) 0.024(2) 0.038(3) -0.0019(18) -0.003(2) -0.0032(18)
C47A 0.046(3) 0.037(3) 0.039(3) -0.003(2) 0.000(2) -0.007(2)
C48A 0.052(3) 0.033(3) 0.047(3) -0.001(2) -0.011(2) -0.003(2)
C49A 0.049(3) 0.042(3) 0.059(4) 0.001(3) -0.017(3) -0.006(2)
C50A 0.038(3) 0.070(4) 0.065(4) 0.003(3) -0.002(3) -0.016(3)
C51A 0.045(3) 0.052(3) 0.047(3) 0.007(3) 0.004(2) -0.010(3)
C52A 0.043(7) 0.034(6) 0.025(5) 0.008(4) 0.007(4) -0.010(5)
C53A 0.058(5) 0.025(4) 0.045(5) -0.002(3) -0.003(4) -0.018(4)
C54A 0.076(6) 0.030(4) 0.045(5) 0.008(4) 0.000(4) -0.017(5)
C55A 0.058(7) 0.027(7) 0.065(8) 0.006(6) -0.007(6) -0.020(6)
C56A 0.047(4) 0.027(4) 0.056(5) -0.016(3) -0.002(3) -0.009(3)
C57A 0.036(4) 0.024(3) 0.035(4) -0.016(3) 0.004(3) -0.003(3)
C58A 0.057(6) 0.023(4) 0.020(4) -0.004(2) 0.000(3) -0.011(3)
C59A 0.075(6) 0.038(4) 0.030(5) -0.006(3) -0.010(4) 0.010(5)
C60A 0.123(10) 0.087(8) 0.025(4) -0.032(4) -0.015(5) 0.021(7)
C61A 0.129(10) 0.081(8) 0.043(5) -0.022(4) -0.044(6) -0.003(7)
C62A 0.091(6) 0.063(6) 0.049(4) 0.009(4) -0.038(4) -0.020(5)
C63A 0.062(5) 0.059(7) 0.031(3) -0.002(3) -0.015(3) -0.010(4)

loop_
_atom_type_symbol
_atom_type_description
_atom_type_scat_dispersion_real
_atom_type_scat_dispersion_imag
_atom_type_scat_source
C C 0.0181 0.0091 'International Tables Vol C Tables 4.2.6.8 and 6.1.1.4'
H H 0.0000 0.0000 'International Tables Vol C Tables 4.2.6.8 and 6.1.1.4'
P P 0.2955 0.4335 'International Tables Vol C Tables 4.2.6.8 and 6.1.1.4'
Ru Ru 0.0552 3.2960 'International Tables Vol C Tables 4.2.6.8 and 6.1.1.4'
Zn Zn -1.5491 0.6778 'International Tables Vol C Tables 4.2.6.8 and 6.1.1.4'
O O 0.0492 0.0322 'International Tables Vol C Tables 4.2.6.8 and 6.1.1.4'

loop_
_geom_angle_atom_site_label_1
_geom_angle_atom_site_label_2
_geom_angle_atom_site_label_3
_geom_angle
P1 Ru1 P3 106.01(3)
P2 Ru1 P1 165.74(2)
P2 Ru1 Zn1 94.01(2)
P2 Ru1 P3 79.04(3)
P2 Ru1 Zn1A 83.79(2)
C2 Ru1 P1 78.76(5)
C2 Ru1 P2 94.21(5)
C2 Ru1 Zn1 97.41(6)
C2 Ru1 P3 169.57(6)
C2 Ru1 Zn1A 117.45(6)
C2 Ru1 P3A 151.11(7)
Zn1 Ru1 P1 99.16(2)
Zn1 Ru1 P3 91.04(3)
Zn1A Ru1 P1 88.46(2)
P3A Ru1 P1 106.27(3)
P3A Ru1 P2 85.91(3)
P3A Ru1 Zn1A 91.32(4)
C21 P1 Ru1 97.85(6)
C21 P1 C51 104.1(4)
C21 P1 C52A 103.9(4)
C21 P1 C58A 109.5(3)
C51 P1 Ru1 127.2(4)
C58 P1 Ru1 121.1(3)
C58 P1 C21 99.6(3)
C58 P1 C51 101.9(5)
C52A P1 Ru1 123.8(4)
C58A P1 Ru1 119.0(5)
C58A P1 C52A 101.3(6)
C22 P2 Ru1 110.23(6)
C22 P2 C34A 105.1(5)
C28 P2 Ru1 125.61(7)
C28 P2 C22 102.55(9)
C28 P2 C34A 100.6(3)
C34 P2 Ru1 111.11(19)
C34 P2 C22 104.6(4)
C34 P2 C28 100.6(2)
C34A P2 Ru1 110.8(2)
C3 C2 Ru1 117.83(15)
C11 C2 Ru1 124.89(15)
C11 C2 C3 116.13(18)
C2 C3 H3 118.5
C4 C3 C2 123.1(2)
C4 C3 H3 118.4
C3 C4 H4 119.7
C3 C4 C5 120.7(2)
C5 C4 H4 119.7
C4 C5 C6 121.6(2)
C4 C5 C10 118.87(19)
C10 C5 C6 119.52(19)
C5 C6 H6 119.5
C7 C6 C5 121.0(2)
C7 C6 H6 119.5
C6 C7 H7 120.1
C6 C7 C8 119.8(2)
C8 C7 H7 120.1
C7 C8 H8 119.7
C9 C8 C7 120.6(2)
C9 C8 H8 119.7
C8 C9 H9 119.4
C8 C9 C10 121.2(2)
C10 C9 H9 119.4
C5 C10 C11 118.56(18)
C9 C10 C5 117.73(18)
C9 C10 C11 123.46(19)
C2 C11 C10 122.18(19)
C2 C11 C12 118.71(18)
C10 C11 C12 118.62(18)
C13 C12 C11 121.52(19)
C21 C12 C11 119.1(2)
C21 C12 C13 119.4(2)
C12 C13 C14 122.5(2)
C12 C13 C18 119.8(2)
C14 C13 C18 117.7(2)
C13 C14 H14 119.4
C15 C14 C13 121.3(2)
C15 C14 H14 119.4
C14 C15 H15 119.9
C14 C15 C16 120.3(2)
C16 C15 H15 119.9
C15 C16 H16 119.9
C17 C16 C15 120.2(2)
C17 C16 H16 119.9
C16 C17 H17 119.3
C16 C17 C18 121.4(2)
C18 C17 H17 119.3
C17 C18 C13 119.2(2)
C19 C18 C13 118.7(2)
C19 C18 C17 122.1(2)
C18 C19 H19 119.4
C20 C19 C18 121.1(2)
C20 C19 H19 119.4
C19 C20 H20 119.7
C19 C20 C21 120.6(2)
C21 C20 H20 119.7
C12 C21 P1 116.67(16)
C12 C21 C20 120.2(2)
C20 C21 P1 122.47(17)
C23 C22 P2 116.72(16)
C27 C22 P2 124.37(16)
C27 C22 C23 118.8(2)
C22 C23 H23 119.6
C24 C23 C22 120.8(2)
C24 C23 H23 119.6
C23 C24 H24 120.1
C25 C24 C23 119.9(2)
C25 C24 H24 120.1
C24 C25 H25 120.0
C26 C25 C24 120.1(2)
C26 C25 H25 120.0
C25 C26 H26 119.8
C25 C26 C27 120.4(2)
C27 C26 H26 119.8
C22 C27 H27 119.9
C26 C27 C22 120.1(2)
C26 C27 H27 119.9
C29 C28 P2 122.31(17)
C29 C28 C33 119.1(2)
C33 C28 P2 118.57(17)
C28 C29 H29 119.8
C28 C29 C30 120.4(2)
C30 C29 H29 119.8
C29 C30 H30 120.0
C31 C30 C29 120.1(3)
C31 C30 H30 120.0
C30 C31 H31 119.9
C30 C31 C32 120.2(2)
C32 C31 H31 119.9
C31 C32 H32 119.9
C31 C32 C33 120.3(2)
C33 C32 H32 119.9
C28 C33 H33 120.0
C32 C33 C28 120.0(2)
C32 C33 H33 120.0
C1 Zn1 Ru1 172.9(2)
C39 P3 Ru1 108.94(13)
C39 P3 C40 102.9(3)
C39 P3 C45 98.7(2)
C40 P3 Ru1 127.0(3)
C40 P3 C45 102.4(3)
C45 P3 Ru1 112.95(13)
C41 C0AA H0AA 119.7
C42 C0AA H0AA 119.7
C42 C0AA C41 120.6(11)
Zn1 C1 H1A 109.5
Zn1 C1 H1B 109.5
Zn1 C1 H1C 109.5
H1A C1 H1B 109.5
H1A C1 H1C 109.5
H1B C1 H1C 109.5
C35 C34 P2 124.1(7)
C39 C34 P2 115.0(3)
C39 C34 C35 120.8(8)
C34 C35 H35 120.6
C36 C35 C34 118.7(13)
C36 C35 H35 120.6
C35 C36 H36 119.3
C37 C36 C35 121.4(14)
C37 C36 H36 119.3
C36 C37 H37 120.5
C36 C37 C38 118.9(9)
C38 C37 H37 120.5
C37 C38 H38 119.6
C37 C38 C39 120.8(5)
C39 C38 H38 119.6
C34 C39 P3 114.9(3)
C34 C39 C38 119.3(4)
C38 C39 P3 125.8(3)
C41 C40 P3 121.6(7)
C41 C40 C44 118.8(6)
C44 C40 P3 119.5(7)
C0AA C41 H41 119.5
C40 C41 C0AA 121.1(7)
C40 C41 H41 119.5
C0AA C42 H42 121.5
C43 C42 C0AA 116.9(10)
C43 C42 H42 121.5
C42 C43 H43 119.1
C44 C43 C42 121.7(8)
C44 C43 H43 119.1
C40 C44 C43 120.8(8)
C40 C44 H44 119.6
C43 C44 H44 119.6
C46 C45 P3 116.7(4)
C46 C45 C50 118.4(4)
C50 C45 P3 124.7(3)
C45 C46 H46 119.6
C45 C46 C47 120.9(6)
C47 C46 H46 119.6
C46 C47 H47 119.9
C48 C47 C46 120.1(5)
C48 C47 H47 119.9
C47 C48 H48 120.1
C47 C48 C49 119.8(4)
C49 C48 H48 120.1
C48 C49 H49 120.2
C50 C49 C48 119.6(4)
C50 C49 H49 120.2
C45 C50 H50 119.5
C49 C50 C45 121.1(4)
C49 C50 H50 119.5
C52 C51 P1 125.7(7)
C52 C51 C56 120.0
C56 C51 P1 114.3(7)
C51 C52 H52 120.0
C51 C52 C53 120.0
C53 C52 H52 120.0
C52 C53 H53 120.0
C54 C53 C52 120.0
C54 C53 H53 120.0
C53 C54 H54 120.0
C55 C54 C53 120.0
C55 C54 H54 120.0
C54 C55 H55 120.0
C56 C55 C54 120.0
C56 C55 H55 120.0
C51 C56 H56 120.0
C55 C56 C51 120.0
C55 C56 H56 120.0
C59 C58 P1 123.5(5)
C59 C58 C63 120.0
C63 C58 P1 116.4(5)
C58 C59 H59 120.0
C58 C59 C60 120.0
C60 C59 H59 120.0
C59 C60 H60 120.0
C59 C60 C61 120.0
C61 C60 H60 120.0
C60 C61 H61 120.0
C62 C61 C60 120.0
C62 C61 H61 120.0
C61 C62 H62 120.0
C61 C62 C63 120.0
C63 C62 H62 120.0
C58 C63 H63 120.0
C62 C63 C58 120.0
C62 C63 H63 120.0
C1A Zn1A Ru1 176.3(2)
C39A P3A Ru1 110.22(15)
C40A P3A Ru1 130.4(3)
C40A P3A C39A 100.0(3)
C46A P3A Ru1 105.73(16)
C46A P3A C39A 104.3(3)
C46A P3A C40A 103.6(4)
Zn1A C1A H1AA 109.5
Zn1A C1A H1AB 109.5
Zn1A C1A H1AC 109.5
H1AA C1A H1AB 109.5
H1AA C1A H1AC 109.5
H1AB C1A H1AC 109.5
C35A C34A P2 125.5(8)
C35A C34A C39A 118.6(9)
C39A C34A P2 115.3(4)
C34A C35A H35A 119.5
C36A C35A C34A 121.0(15)
C36A C35A H35A 119.5
C35A C36A H36A 120.5
C37A C36A C35A 118.9(15)
C37A C36A H36A 120.5
C36A C37A H37A 118.7
C36A C37A C38A 122.6(11)
C38A C37A H37A 118.7
C37A C38A H38A 120.8
C37A C38A C39A 118.5(6)
C39A C38A H38A 120.8
C34A C39A P3A 117.0(3)
C38A C39A P3A 123.0(4)
C38A C39A C34A 120.0(5)
C41A C40A P3A 117.7(9)
C41A C40A C45A 117.8(9)
C45A C40A P3A 124.4(9)
C40A C41A H41A 119.0
C40A C41A C42A 122.0(13)
C42A C41A H41A 119.0
C41A C42A H42A 119.9
C43A C42A C41A 120.2(15)
C43A C42A H42A 119.9
C42A C43A H43A 120.6
C44A C43A C42A 118.8(15)
C44A C43A H43A 120.6
C43A C44A H44A 119.2
C43A C44A C45A 121.6(12)
C45A C44A H44A 119.2
C40A C45A H45A 120.3
C44A C45A C40A 119.5(9)
C44A C45A H45A 120.3
C47A C46A P3A 116.9(4)
C51A C46A P3A 125.7(4)
C51A C46A C47A 117.1(5)
C46A C47A H47A 119.2
C48A C47A C46A 121.7(5)
C48A C47A H47A 119.2
C47A C48A H48A 120.2
C47A C48A C49A 119.5(6)
C49A C48A H48A 120.2
C48A C49A H49A 120.3
C50A C49A C48A 119.4(6)
C50A C49A H49A 120.3
C49A C50A H50A 119.0
C49A C50A C51A 121.9(6)
C51A C50A H50A 119.0
C46A C51A H51A 119.8
C50A C51A C46A 120.3(6)
C50A C51A H51A 119.8
C53A C52A P1 118.1(7)
C53A C52A C57A 120.0
C57A C52A P1 121.9(7)
C52A C53A H53A 120.0
C52A C53A C54A 120.0
C54A C53A H53A 120.0
C53A C54A H54A 120.0
C55A C54A C53A 120.0
C55A C54A H54A 120.0
C54A C55A H55A 120.0
C54A C55A C56A 120.0
C56A C55A H55A 120.0
C55A C56A H56A 120.0
C57A C56A C55A 120.0
C57A C56A H56A 120.0
C52A C57A H57A 120.0
C56A C57A C52A 120.0
C56A C57A H57A 120.0
C59A C58A P1 117.0(6)
C59A C58A C63A 120.0
C63A C58A P1 123.0(6)
C58A C59A H59A 120.0
C60A C59A C58A 120.0
C60A C59A H59A 120.0
C59A C60A H60A 120.0
C59A C60A C61A 120.0
C61A C60A H60A 120.0
C60A C61A H61A 120.0
C62A C61A C60A 120.0
C62A C61A H61A 120.0
C61A C62A H62A 120.0
C61A C62A C63A 120.0
C63A C62A H62A 120.0
C58A C63A H63A 120.0
C62A C63A C58A 120.0
C62A C63A H63A 120.0

loop_
_geom_bond_atom_site_label_1
_geom_bond_atom_site_label_2
_geom_bond_distance
Ru1 P1 2.3134(5)
Ru1 P2 2.2663(5)
Ru1 C2 2.120(2)
Ru1 Zn1 2.2867(6)
Ru1 P3 2.3493(9)
Ru1 Zn1A 2.2817(6)
Ru1 P3A 2.2447(11)
P1 C21 1.842(2)
P1 C51 1.849(3)
P1 C58 1.842(3)
P1 C52A 1.849(3)
P1 C58A 1.847(3)
P2 C22 1.843(2)
P2 C28 1.839(2)
P2 C34 1.834(6)
P2 C34A 1.843(7)
C2 C3 1.425(3)
C2 C11 1.396(3)
C3 H3 0.9300
C3 C4 1.365(3)
C4 H4 0.9300
C4 C5 1.412(3)
C5 C6 1.422(3)
C5 C10 1.419(3)
C6 H6 0.9300
C6 C7 1.360(3)
C7 H7 0.9300
C7 C8 1.405(3)
C8 H8 0.9300
C8 C9 1.372(3)
C9 H9 0.9300
C9 C10 1.418(3)
C10 C11 1.438(3)
C11 C12 1.496(3)
C12 C13 1.426(3)
C12 C21 1.391(3)
C13 C14 1.426(3)
C13 C18 1.426(3)
C14 H14 0.9300
C14 C15 1.366(3)
C15 H15 0.9300
C15 C16 1.413(4)
C16 H16 0.9300
C16 C17 1.350(4)
C17 H17 0.9300
C17 C18 1.420(4)
C18 C19 1.414(3)
C19 H19 0.9300
C19 C20 1.365(4)
C20 H20 0.9300
C20 C21 1.418(3)
C22 C23 1.393(3)
C22 C27 1.391(3)
C23 H23 0.9300
C23 C24 1.384(3)
C24 H24 0.9300
C24 C25 1.381(4)
C25 H25 0.9300
C25 C26 1.375(4)
C26 H26 0.9300
C26 C27 1.390(3)
C27 H27 0.9300
C28 C29 1.381(3)
C28 C33 1.393(3)
C29 H29 0.9300
C29 C30 1.396(3)
C30 H30 0.9300
C30 C31 1.370(4)
C31 H31 0.9300
C31 C32 1.375(4)
C32 H32 0.9300
C32 C33 1.392(3)
C33 H33 0.9300
Zn1 C1 1.968(5)
P3 C39 1.842(4)
P3 C40 1.851(7)
P3 C45 1.855(4)
C0AA H0AA 0.9300
C0AA C41 1.407(12)
C0AA C42 1.398(10)
C1 H1A 0.9600
C1 H1B 0.9600
C1 H1C 0.9600
C34 C35 1.392(3)
C34 C39 1.387(4)
C35 H35 0.9300
C35 C36 1.389(4)
C36 H36 0.9300
C36 C37 1.386(4)
C37 H37 0.9300
C37 C38 1.388(4)
C38 H38 0.9300
C38 C39 1.390(3)
C40 C41 1.370(9)
C40 C44 1.379(9)
C41 H41 0.9300
C42 H42 0.9300
C42 C43 1.397(9)
C43 H43 0.9300
C43 C44 1.386(9)
C44 H44 0.9300
C45 C46 1.385(7)
C45 C50 1.393(6)
C46 H46 0.9300
C46 C47 1.392(8)
C47 H47 0.9300
C47 C48 1.372(8)
C48 H48 0.9300
C48 C49 1.399(7)
C49 H49 0.9300
C49 C50 1.382(6)
C50 H50 0.9300
C51 C52 1.3900
C51 C56 1.3900
C52 H52 0.9300
C52 C53 1.3900
C53 H53 0.9300
C53 C54 1.3900
C54 H54 0.9300
C54 C55 1.3900
C55 H55 0.9300
C55 C56 1.3900
C56 H56 0.9300
C58 C59 1.3900
C58 C63 1.3900
C59 H59 0.9300
C59 C60 1.3900
C60 H60 0.9300
C60 C61 1.3900
C61 H61 0.9300
C61 C62 1.3900
C62 H62 0.9300
C62 C63 1.3900
C63 H63 0.9300
Zn1A C1A 1.949(8)
P3A C39A 1.856(5)
P3A C40A 1.838(9)
P3A C46A 1.838(5)
C1A H1AA 0.9600
C1A H1AB 0.9600
C1A H1AC 0.9600
C34A C35A 1.392(4)
C34A C39A 1.444(10)
C35A H35A 0.9300
C35A C36A 1.389(4)
C36A H36A 0.9300
C36A C37A 1.388(4)
C37A H37A 0.9300
C37A C38A 1.389(4)
C38A H38A 0.9300
C38A C39A 1.391(3)
C40A C41A 1.359(12)
C40A C45A 1.395(13)
C41A H41A 0.9300
C41A C42A 1.372(10)
C42A H42A 0.9300
C42A C43A 1.371(16)
C43A H43A 0.9300
C43A C44A 1.348(19)
C44A H44A 0.9300
C44A C45A 1.389(11)
C45A H45A 0.9300
C46A C47A 1.413(7)
C46A C51A 1.395(7)
C47A H47A 0.9300
C47A C48A 1.380(8)
C48A H48A 0.9300
C48A C49A 1.388(9)
C49A H49A 0.9300
C49A C50A 1.364(10)
C50A H50A 0.9300
C50A C51A 1.380(9)
C51A H51A 0.9300
C52A C53A 1.3900
C52A C57A 1.3900
C53A H53A 0.9300
C53A C54A 1.3900
C54A H54A 0.9300
C54A C55A 1.3900
C55A H55A 0.9300
C55A C56A 1.3900
C56A H56A 0.9300
C56A C57A 1.3900
C57A H57A 0.9300
C58A C59A 1.3900
C58A C63A 1.3900
C59A H59A 0.9300
C59A C60A 1.3900
C60A H60A 0.9300
C60A C61A 1.3900
C61A H61A 0.9300
C61A C62A 1.3900
C62A H62A 0.9300
C62A C63A 1.3900
C63A H63A 0.9300

loop_
_smtbx_masks_void_nr
_smtbx_masks_void_average_x
_smtbx_masks_void_average_y
_smtbx_masks_void_average_z
_smtbx_masks_void_volume
_smtbx_masks_void_count_electrons
1 0.000 0.500 0.000 175.7 54.7
